data_4314563
loop_
_publ_author_name
'Lu-Fang Ma'
'Li-Ya Wang'
'Miao Du'
'Stuart R. Batten'

_publ_section_title
;
 Unprecedented 4- and 6-Connected 2D Coordination Networks Based on
 44-Subnet Tectons, Showing Unusual Supramolecular Motifs of Rotaxane and
 Helix
;
_journal_name_full 'Inorganic Chemistry'
_journal_page_first 365
_journal_page_last 367
_journal_paper_doi 10.1021/ic9019298
_journal_volume 49
_journal_year 2010
_chemical_formula_sum 'C49 H54 Co2 N2 O13'
_chemical_formula_weight 996.80
_chemical_name_systematic
;

 ?

;
_space_group_IT_number 15
_symmetry_cell_setting monoclinic
_symmetry_space_group_name_Hall '-C 2yc'
_symmetry_space_group_name_H-M 'C 1 2/c 1'
_atom_sites_solution_hydrogens geom
_atom_sites_solution_primary direct
_atom_sites_solution_secondary difmap
_audit_creation_method SHELXL-97
_cell_angle_alpha 90.00
_cell_angle_beta 97.099(2)
_cell_angle_gamma 90.00
_cell_formula_units_Z 8
_cell_length_a 21.974(3)
_cell_length_b 31.948(4)
_cell_length_c 14.1566(19)
_cell_measurement_reflns_used 4933
_cell_measurement_temperature 296(2)
_cell_measurement_theta_max 22.51
_cell_measurement_theta_min 2.51
_cell_volume 9862(2)
_computing_cell_refinement 'Bruker SMART'
_computing_data_collection 'Bruker SMART'
_computing_data_reduction 'Bruker SAINT'
_computing_molecular_graphics 'Bruker SHELXTL'
_computing_publication_material 'Bruker SHELXTL'
_computing_structure_refinement 'SHELXL-97 (Sheldrick, 1997)'
_computing_structure_solution 'SHELXS-97 (Sheldrick, 1990)'
_diffrn_ambient_temperature 296(2)
_diffrn_measured_fraction_theta_full 0.997
_diffrn_measured_fraction_theta_max 0.997
_diffrn_measurement_device_type 'CCD area detector'
_diffrn_measurement_method 'phi and omega scans'
_diffrn_radiation_monochromator graphite
_diffrn_radiation_source 'fine-focus sealed tube'
_diffrn_radiation_type MoK\a
_diffrn_radiation_wavelength 0.71073
_diffrn_reflns_av_R_equivalents 0.0531
_diffrn_reflns_av_sigmaI/netI 0.0539
_diffrn_reflns_limit_h_max 25
_diffrn_reflns_limit_h_min -26
_diffrn_reflns_limit_k_max 38
_diffrn_reflns_limit_k_min -38
_diffrn_reflns_limit_l_max 17
_diffrn_reflns_limit_l_min -16
_diffrn_reflns_number 32925
_diffrn_reflns_theta_full 25.50
_diffrn_reflns_theta_max 25.50
_diffrn_reflns_theta_min 2.26
_exptl_absorpt_coefficient_mu 0.736
_exptl_absorpt_correction_T_max 0.9407
_exptl_absorpt_correction_T_min 0.7805
_exptl_absorpt_correction_type multi-scan
_exptl_absorpt_process_details sadabs
_exptl_crystal_colour red
_exptl_crystal_density_diffrn 1.343
_exptl_crystal_density_method 'not measured'
_exptl_crystal_description block
_exptl_crystal_F_000 4160
_exptl_crystal_size_max 0.35
_exptl_crystal_size_mid 0.23
_exptl_crystal_size_min 0.08
_refine_diff_density_max 2.010
_refine_diff_density_min -1.989
_refine_diff_density_rms 0.138
_refine_ls_extinction_method none
_refine_ls_goodness_of_fit_ref 1.042
_refine_ls_hydrogen_treatment constr
_refine_ls_matrix_type full
_refine_ls_number_parameters 609
_refine_ls_number_reflns 9153
_refine_ls_number_restraints 293
_refine_ls_restrained_S_all 1.085
_refine_ls_R_factor_all 0.1218
_refine_ls_R_factor_gt 0.0909
_refine_ls_shift/su_max 0.001
_refine_ls_shift/su_mean 0.000
_refine_ls_structure_factor_coef Fsqd
_refine_ls_weighting_details 'calc w=1/[\s^2^(Fo^2^)+(0.0141P)^2^+11.5833P] where P=(Fo^2^+2Fc^2^)/3'
_refine_ls_weighting_scheme calc
_refine_ls_wR_factor_gt 0.2432
_refine_ls_wR_factor_ref 0.2750
_reflns_number_gt 6457
_reflns_number_total 9153
_reflns_threshold_expression >2sigma(I)
_cod_data_source_file ic9019298_si_003_2.cif
_cod_data_source_block 2
_cod_depositor_comments
;
The following automatic conversions were performed:

'_symmetry_cell_setting' value 'Monoclinic' changed to 'monoclinic'
according to the built-in table from CIF Core dictionary named
'cif_core.dic' version 2.4.1 from 2010-06-29.

Automatic conversion script
Id: cif_fix_values 1646 2011-03-28 12:23:43Z adriana 
;
_cod_database_code 4314563

loop_
_symmetry_equiv_pos_as_xyz
'x, y, z'
'-x, y, -z+1/2'
'x+1/2, y+1/2, z'
'-x+1/2, y+1/2, -z+1/2'
'-x, -y, -z'
'x, -y, z-1/2'
'-x+1/2, -y+1/2, -z'
'x+1/2, -y+1/2, z-1/2'

loop_
_atom_site_label
_atom_site_type_symbol
_atom_site_fract_x
_atom_site_fract_y
_atom_site_fract_z
_atom_site_U_iso_or_equiv
_atom_site_adp_type
_atom_site_occupancy
_atom_site_symmetry_multiplicity
_atom_site_calc_flag
_atom_site_refinement_flags
_atom_site_disorder_assembly
_atom_site_disorder_group
Co1 Co 0.43778(4) 0.16466(3) -0.18195(6) 0.0255(3) Uani 1 1 d . . .
Co2 Co 0.43293(4) 0.35832(3) 0.17072(6) 0.0251(3) Uani 1 1 d . . .
O1 O 0.5004(2) 0.20441(16) -0.1173(4) 0.0399(12) Uani 1 1 d . . .
O2 O 0.5801(2) 0.20348(17) -0.2008(4) 0.0422(13) Uani 1 1 d . . .
O3 O 0.4919(2) 0.31445(15) 0.1331(3) 0.0323(10) Uani 1 1 d . . .
O4 O 0.5848(2) 0.33344(15) 0.2036(3) 0.0320(10) Uani 1 1 d . . .
O5 O 0.3664(2) 0.20135(14) -0.1274(3) 0.0315(10) Uani 1 1 d . . .
O6 O 0.2866(2) 0.19037(16) -0.2385(4) 0.0440(13) Uani 1 1 d . . .
H6 H 0.3105 0.1742 -0.2598 0.066 Uiso 1 1 calc R . .
O7 O 0.3635(2) 0.32205(15) 0.0869(3) 0.0334(11) Uani 1 1 d . . .
O8 O 0.2811(2) 0.36327(17) 0.0770(4) 0.0465(14) Uani 1 1 d . . .
H8 H 0.3034 0.3772 0.1157 0.070 Uiso 1 1 calc R . .
O9 O 0.36033(19) 0.40092(14) 0.1982(3) 0.0300(10) Uani 1 1 d . . .
O10 O 0.4118(2) 0.43882(17) 0.3136(4) 0.0474(14) Uani 1 1 d . . .
O11 O 0.13635(19) 0.37277(14) 0.2397(3) 0.0326(11) Uani 1 1 d . . .
O12 O 0.0903(2) 0.41960(19) 0.3225(5) 0.0597(18) Uani 1 1 d . . .
O13 O 0.5000 0.1268(2) -0.2500 0.0305(14) Uani 1 2 d S . .
H13A H 0.4775 0.1084 -0.2831 0.046 Uiso 1 1 d R . .
O14 O 0.5000 0.3982(2) 0.2500 0.0281(13) Uani 1 2 d S . .
H14A H 0.4740 0.4126 0.2784 0.042 Uiso 1 1 d R . .
N1 N 0.4559(5) 0.1218(3) -0.0608(7) 0.0810(13) Uani 1 1 d U . .
N2 N 0.4435(3) 0.3898(2) 0.0383(4) 0.0376(14) Uani 1 1 d . . .
C1 C 0.5786(4) 0.2544(3) -0.0788(6) 0.0458(9) Uani 1 1 d U . .
C2 C 0.5509(4) 0.2687(3) -0.0027(6) 0.0447(9) Uani 1 1 d U . .
H2 H 0.5142 0.2570 0.0109 0.054 Uiso 1 1 calc R . .
C3 C 0.5782(4) 0.3007(3) 0.0533(6) 0.0456(9) Uani 1 1 d U . .
C4 C 0.6324(4) 0.3184(3) 0.0324(6) 0.0482(8) Uani 1 1 d U . .
H4 H 0.6512 0.3391 0.0720 0.058 Uiso 1 1 calc R . .
C5 C 0.6596(4) 0.3057(3) -0.0470(6) 0.0517(8) Uani 1 1 d U . .
C6 C 0.6316(4) 0.2726(3) -0.1008(6) 0.0484(8) Uani 1 1 d U . .
H6A H 0.6494 0.2626 -0.1528 0.058 Uiso 1 1 calc R . .
C7 C 0.5510(3) 0.2177(2) -0.1371(5) 0.0307(15) Uani 1 1 d . . .
C8 C 0.5498(3) 0.3175(2) 0.1377(4) 0.0270(14) Uani 1 1 d . . .
C9 C 0.7171(4) 0.3267(3) -0.0743(7) 0.0591(9) Uani 1 1 d U . .
C10 C 0.7069(5) 0.3402(3) -0.1757(7) 0.0671(13) Uani 1 1 d U . .
H10A H 0.6970 0.3695 -0.1788 0.101 Uiso 1 1 calc R . .
H10B H 0.6737 0.3244 -0.2087 0.101 Uiso 1 1 calc R . .
H10C H 0.7435 0.3354 -0.2048 0.101 Uiso 1 1 calc R . .
C11 C 0.7670(4) 0.2914(3) -0.0844(8) 0.0678(13) Uani 1 1 d U . .
H11A H 0.8015 0.3034 -0.1100 0.102 Uiso 1 1 calc R . .
H11B H 0.7493 0.2698 -0.1264 0.102 Uiso 1 1 calc R . .
H11C H 0.7803 0.2795 -0.0230 0.102 Uiso 1 1 calc R . .
C12 C 0.7494(5) 0.3534(3) -0.0016(8) 0.0693(13) Uani 1 1 d U . .
H12A H 0.7843 0.3657 -0.0254 0.104 Uiso 1 1 calc R . .
H12B H 0.7629 0.3370 0.0539 0.104 Uiso 1 1 calc R . .
H12C H 0.7224 0.3751 0.0148 0.104 Uiso 1 1 calc R . .
C13 C 0.2816(3) 0.2480(2) -0.1350(5) 0.0281(14) Uani 1 1 d . . .
C14 C 0.3112(3) 0.2726(2) -0.0637(5) 0.0273(14) Uani 1 1 d . . .
H14 H 0.3513 0.2667 -0.0382 0.033 Uiso 1 1 calc R . .
C15 C 0.2804(3) 0.3063(2) -0.0306(4) 0.0276(14) Uani 1 1 d . . .
C16 C 0.2204(3) 0.3156(2) -0.0702(5) 0.0295(14) Uani 1 1 d . . .
H16 H 0.2004 0.3385 -0.0477 0.035 Uiso 1 1 calc R . .
C17 C 0.1902(3) 0.2912(2) -0.1424(5) 0.0304(14) Uani 1 1 d . . .
C18 C 0.2215(3) 0.2570(2) -0.1744(5) 0.0282(14) Uani 1 1 d . . .
H18 H 0.2022 0.2401 -0.2225 0.034 Uiso 1 1 calc R . .
C19 C 0.3154(3) 0.2111(2) -0.1671(5) 0.0291(14) Uani 1 1 d . . .
C20 C 0.3121(3) 0.3312(2) 0.0495(5) 0.0282(14) Uani 1 1 d . . .
C21 C 0.1239(4) 0.3024(3) -0.1844(6) 0.0549(13) Uani 1 1 d U . .
C22 C 0.1209(4) 0.3475(3) -0.2162(7) 0.0583(15) Uani 1 1 d U . .
H22A H 0.1428 0.3508 -0.2704 0.088 Uiso 1 1 calc R . .
H22B H 0.1392 0.3650 -0.1653 0.088 Uiso 1 1 calc R . .
H22C H 0.0789 0.3555 -0.2331 0.088 Uiso 1 1 calc R . .
C23 C 0.0820(4) 0.2949(3) -0.1082(6) 0.0567(15) Uani 1 1 d U . .
H23A H 0.0414 0.3046 -0.1307 0.085 Uiso 1 1 calc R . .
H23B H 0.0974 0.3098 -0.0514 0.085 Uiso 1 1 calc R . .
H23C H 0.0807 0.2655 -0.0946 0.085 Uiso 1 1 calc R . .
C24 C 0.1009(4) 0.2750(3) -0.2685(6) 0.0573(15) Uani 1 1 d U . .
H24A H 0.1035 0.2462 -0.2496 0.086 Uiso 1 1 calc R . .
H24B H 0.1255 0.2796 -0.3190 0.086 Uiso 1 1 calc R . .
H24C H 0.0590 0.2819 -0.2903 0.086 Uiso 1 1 calc R . .
C25 C 0.3049(3) 0.4337(2) 0.3132(5) 0.0310(15) Uani 1 1 d . . .
C26 C 0.2493(4) 0.4152(3) 0.2815(7) 0.0529(12) Uani 1 1 d U . .
H26 H 0.2466 0.3961 0.2314 0.063 Uiso 1 1 calc R . .
C27 C 0.1974(4) 0.4248(3) 0.3241(7) 0.0553(11) Uani 1 1 d U . .
C28 C 0.2016(4) 0.4522(3) 0.4002(7) 0.0600(11) Uani 1 1 d U . .
H28 H 0.1664 0.4588 0.4272 0.072 Uiso 1 1 calc R . .
C29 C 0.2566(4) 0.4699(3) 0.4372(8) 0.0656(11) Uani 1 1 d U . .
C30 C 0.3077(4) 0.4613(3) 0.3904(7) 0.058(3) Uani 1 1 d . . .
H30 H 0.3447 0.4745 0.4112 0.070 Uiso 1 1 calc R . .
C31 C 0.3631(3) 0.4240(2) 0.2727(5) 0.0294(14) Uani 1 1 d . . .
C32 C 0.1364(3) 0.4046(2) 0.2942(5) 0.0328(15) Uani 1 1 d . . .
C33 C 0.2627(5) 0.4971(4) 0.5309(8) 0.0713(11) Uani 1 1 d U . .
C34 C 0.3205(5) 0.4912(4) 0.5900(8) 0.0766(15) Uani 1 1 d U . .
H34A H 0.3535 0.4938 0.5517 0.115 Uiso 1 1 calc R . .
H34B H 0.3216 0.4639 0.6183 0.115 Uiso 1 1 calc R . .
H34C H 0.3249 0.5120 0.6392 0.115 Uiso 1 1 calc R . .
C35 C 0.2628(5) 0.5394(4) 0.4923(9) 0.0800(15) Uani 1 1 d U . .
H35A H 0.2768 0.5587 0.5424 0.120 Uiso 1 1 calc R . .
H35B H 0.2219 0.5468 0.4654 0.120 Uiso 1 1 calc R . .
H35C H 0.2896 0.5406 0.4438 0.120 Uiso 1 1 calc R . .
C36 C 0.2083(5) 0.4908(4) 0.5887(8) 0.0767(15) Uani 1 1 d U . .
H36A H 0.2100 0.4632 0.6157 0.115 Uiso 1 1 calc R . .
H36B H 0.1704 0.4942 0.5476 0.115 Uiso 1 1 calc R . .
H36C H 0.2105 0.5112 0.6389 0.115 Uiso 1 1 calc R . .
C37 C 0.5115(6) 0.1205(4) -0.0138(8) 0.0822(13) Uani 1 1 d U . .
H37 H 0.5407 0.1394 -0.0298 0.099 Uiso 1 1 calc R . .
C38 C 0.5283(6) 0.0915(4) 0.0599(8) 0.0840(13) Uani 1 1 d U . .
H38 H 0.5670 0.0928 0.0945 0.101 Uiso 1 1 calc R . .
C39 C 0.4884(6) 0.0620(4) 0.0802(9) 0.0854(12) Uani 1 1 d U . .
C40 C 0.4294(6) 0.0654(4) 0.0381(8) 0.0844(13) Uani 1 1 d U . .
H40 H 0.3990 0.0481 0.0569 0.101 Uiso 1 1 calc R . .
C41 C 0.4150(6) 0.0952(4) -0.0341(8) 0.0826(13) Uani 1 1 d U . .
H41 H 0.3750 0.0963 -0.0645 0.099 Uiso 1 1 calc R . .
C42 C 0.5005(6) 0.0287(4) 0.1579(8) 0.0875(13) Uani 1 1 d U . .
H42A H 0.4688 0.0074 0.1505 0.105 Uiso 1 1 calc R . .
H42B H 0.5399 0.0154 0.1550 0.105 Uiso 1 1 calc R . .
C43 C 0.5000 0.0513(6) 0.2500 0.0884(15) Uani 1 2 d SU . .
H43A H 0.4643 0.0694 0.2427 0.106 Uiso 0.50 1 calc PR . .
H43B H 0.5357 0.0694 0.2573 0.106 Uiso 0.50 1 calc PR . .
C44 C 0.4446(4) 0.3678(3) -0.0412(6) 0.049(2) Uani 1 1 d . . .
H44 H 0.4442 0.3387 -0.0367 0.059 Uiso 1 1 calc R . .
C45 C 0.4462(4) 0.3854(3) -0.1305(6) 0.056(2) Uani 1 1 d . . .
H45 H 0.4464 0.3684 -0.1839 0.068 Uiso 1 1 calc R . .
C46 C 0.4474(4) 0.4284(3) -0.1388(6) 0.054(2) Uani 1 1 d . . .
C47 C 0.4471(4) 0.4515(3) -0.0571(7) 0.059(2) Uani 1 1 d . . .
H47 H 0.4479 0.4806 -0.0598 0.071 Uiso 1 1 calc R . .
C48 C 0.4457(4) 0.4315(3) 0.0294(6) 0.049(2) Uani 1 1 d . . .
H48 H 0.4463 0.4478 0.0839 0.059 Uiso 1 1 calc R . .
C49 C 0.4446(6) 0.4501(4) -0.2361(8) 0.085(4) Uani 1 1 d . . .
H49A H 0.4386 0.4289 -0.2856 0.102 Uiso 1 1 calc R . .
H49B H 0.4092 0.4685 -0.2441 0.102 Uiso 1 1 calc R . .
C50 C 0.5000 0.4750(5) -0.2500 0.089(6) Uani 1 2 d S . .
H50A H 0.5099 0.4930 -0.1950 0.106 Uiso 0.50 1 calc PR . .
H50B H 0.4901 0.4930 -0.3050 0.106 Uiso 0.50 1 calc PR . .

loop_
_atom_site_aniso_label
_atom_site_aniso_U_11
_atom_site_aniso_U_22
_atom_site_aniso_U_33
_atom_site_aniso_U_23
_atom_site_aniso_U_13
_atom_site_aniso_U_12
Co1 0.0186(4) 0.0293(5) 0.0284(5) -0.0004(4) 0.0021(3) -0.0013(3)
Co2 0.0189(4) 0.0324(5) 0.0235(5) -0.0001(4) 0.0004(3) 0.0000(3)
O1 0.030(3) 0.045(3) 0.046(3) -0.015(2) 0.012(2) -0.014(2)
O2 0.029(3) 0.054(3) 0.044(3) -0.023(3) 0.010(2) -0.009(2)
O3 0.023(2) 0.038(3) 0.035(3) -0.008(2) 0.0029(19) 0.0013(19)
O4 0.024(2) 0.042(3) 0.031(2) -0.009(2) 0.0043(19) -0.002(2)
O5 0.024(2) 0.037(3) 0.032(2) -0.006(2) -0.0011(19) 0.0043(19)
O6 0.034(3) 0.044(3) 0.051(3) -0.021(2) -0.007(2) 0.007(2)
O7 0.024(2) 0.037(3) 0.037(3) -0.007(2) -0.0051(19) 0.0015(19)
O8 0.033(3) 0.049(3) 0.054(3) -0.023(3) -0.009(2) 0.008(2)
O9 0.023(2) 0.035(2) 0.031(2) -0.003(2) 0.0004(18) 0.0027(19)
O10 0.019(2) 0.056(3) 0.067(4) -0.031(3) 0.004(2) -0.006(2)
O11 0.020(2) 0.032(2) 0.046(3) -0.012(2) 0.0031(19) -0.0026(18)
O12 0.023(3) 0.064(4) 0.094(5) -0.043(4) 0.016(3) -0.009(3)
O13 0.021(3) 0.032(3) 0.039(4) 0.000 0.003(3) 0.000
O14 0.021(3) 0.034(3) 0.030(3) 0.000 0.004(2) 0.000
N1 0.091(3) 0.082(2) 0.069(2) 0.0100(16) 0.004(2) -0.0031(16)
N2 0.036(3) 0.045(4) 0.032(3) 0.001(3) 0.005(3) -0.001(3)
C1 0.0376(17) 0.0580(19) 0.0442(18) -0.0143(16) 0.0146(14) -0.0154(15)
C2 0.0365(17) 0.0568(19) 0.0433(18) -0.0141(16) 0.0143(15) -0.0151(15)
C3 0.0374(17) 0.0575(19) 0.0441(18) -0.0143(16) 0.0144(14) -0.0153(15)
C4 0.0401(16) 0.0602(19) 0.0467(17) -0.0147(15) 0.0150(14) -0.0162(15)
C5 0.0435(16) 0.0638(18) 0.0504(17) -0.0145(15) 0.0159(13) -0.0171(14)
C6 0.0403(16) 0.0606(19) 0.0469(17) -0.0148(15) 0.0156(14) -0.0162(15)
C7 0.028(3) 0.034(4) 0.028(3) -0.002(3) -0.002(3) 0.000(3)
C8 0.025(3) 0.030(3) 0.026(3) 0.003(3) 0.005(3) 0.002(3)
C9 0.0508(17) 0.0711(19) 0.0579(18) -0.0136(16) 0.0161(15) -0.0183(15)
C10 0.060(2) 0.078(3) 0.065(2) -0.010(2) 0.016(2) -0.019(2)
C11 0.058(2) 0.079(3) 0.068(2) -0.011(2) 0.015(2) -0.017(2)
C12 0.060(2) 0.081(3) 0.068(2) -0.014(2) 0.016(2) -0.020(2)
C13 0.026(3) 0.031(3) 0.028(3) 0.002(3) 0.006(3) -0.001(3)
C14 0.020(3) 0.033(3) 0.028(3) 0.005(3) -0.001(2) 0.000(3)
C15 0.024(3) 0.032(3) 0.026(3) -0.001(3) 0.000(3) 0.000(3)
C16 0.023(3) 0.031(3) 0.034(4) 0.000(3) 0.000(3) 0.001(3)
C17 0.025(3) 0.036(4) 0.030(3) 0.002(3) 0.002(3) 0.001(3)
C18 0.022(3) 0.034(3) 0.027(3) -0.003(3) -0.003(3) 0.000(3)
C19 0.022(3) 0.033(3) 0.032(4) 0.000(3) 0.001(3) -0.003(3)
C20 0.020(3) 0.033(3) 0.030(3) 0.000(3) -0.004(3) 0.001(3)
C21 0.033(2) 0.072(3) 0.055(3) -0.004(2) -0.011(2) 0.009(2)
C22 0.037(3) 0.072(3) 0.060(3) -0.001(3) -0.014(2) 0.010(3)
C23 0.033(3) 0.077(3) 0.056(3) -0.003(3) -0.008(2) 0.010(3)
C24 0.035(3) 0.075(3) 0.057(3) -0.008(3) -0.013(2) 0.009(3)
C25 0.022(3) 0.030(3) 0.040(4) -0.008(3) -0.002(3) -0.001(3)
C26 0.036(2) 0.059(2) 0.063(3) -0.031(2) 0.007(2) -0.001(2)
C27 0.038(2) 0.062(2) 0.066(2) -0.032(2) 0.0066(18) -0.0013(18)
C28 0.0430(19) 0.067(2) 0.070(2) -0.033(2) 0.0063(18) -0.0010(18)
C29 0.0490(19) 0.073(2) 0.075(2) -0.0338(19) 0.0060(18) -0.0007(18)
C30 0.026(4) 0.060(5) 0.088(7) -0.042(5) 0.007(4) -0.004(4)
C31 0.022(3) 0.029(3) 0.037(4) -0.003(3) 0.002(3) -0.001(3)
C32 0.022(3) 0.038(4) 0.039(4) -0.005(3) 0.005(3) -0.001(3)
C33 0.056(2) 0.079(2) 0.079(2) -0.033(2) 0.0058(18) -0.0009(18)
C34 0.061(3) 0.086(3) 0.082(3) -0.034(3) 0.004(2) 0.000(2)
C35 0.066(3) 0.085(3) 0.088(3) -0.028(3) 0.006(2) -0.001(3)
C36 0.062(3) 0.085(3) 0.083(3) -0.034(3) 0.007(2) -0.001(2)
C37 0.092(3) 0.083(2) 0.070(2) 0.0101(16) 0.004(2) -0.0022(16)
C38 0.094(3) 0.085(2) 0.072(2) 0.0094(15) 0.003(2) -0.0016(15)
C39 0.096(3) 0.085(2) 0.073(2) 0.0079(12) 0.003(2) -0.0019(13)
C40 0.095(3) 0.085(2) 0.072(2) 0.0093(15) 0.003(2) -0.0034(15)
C41 0.093(3) 0.083(2) 0.070(2) 0.0099(16) 0.004(2) -0.0038(16)
C42 0.099(3) 0.087(3) 0.075(2) 0.0042(10) 0.003(2) -0.0010(10)
C43 0.099(3) 0.087(3) 0.076(3) 0.000 0.002(2) 0.000
C44 0.053(5) 0.059(5) 0.035(4) 0.000(4) 0.004(4) -0.003(4)
C45 0.065(6) 0.071(6) 0.036(5) 0.000(4) 0.017(4) 0.004(5)
C46 0.049(5) 0.074(6) 0.043(5) 0.015(4) 0.016(4) 0.003(4)
C47 0.068(6) 0.050(5) 0.063(6) 0.011(5) 0.022(5) 0.003(4)
C48 0.055(5) 0.052(5) 0.043(5) 0.007(4) 0.012(4) -0.001(4)
C49 0.092(8) 0.105(9) 0.064(7) 0.031(7) 0.031(6) 0.025(7)
C50 0.149(17) 0.053(8) 0.076(11) 0.000 0.064(11) 0.000

loop_
_atom_type_symbol
_atom_type_description
_atom_type_scat_dispersion_real
_atom_type_scat_dispersion_imag
_atom_type_scat_source
C C 0.0033 0.0016 'International Tables Vol C Tables 4.2.6.8 and 6.1.1.4'
H H 0.0000 0.0000 'International Tables Vol C Tables 4.2.6.8 and 6.1.1.4'
N N 0.0061 0.0033 'International Tables Vol C Tables 4.2.6.8 and 6.1.1.4'
O O 0.0106 0.0060 'International Tables Vol C Tables 4.2.6.8 and 6.1.1.4'
Co Co 0.3494 0.9721 'International Tables Vol C Tables 4.2.6.8 and 6.1.1.4'

loop_
_geom_angle_atom_site_label_1
_geom_angle_atom_site_label_2
_geom_angle_atom_site_label_3
_geom_angle
_geom_angle_site_symmetry_1
_geom_angle_site_symmetry_3
_geom_angle_publ_flag
O1 Co1 O2 92.2(2) . 2_654 ?
O1 Co1 O11 172.30(19) . 7 ?
O2 Co1 O11 88.2(2) 2_654 7 ?
O1 Co1 O13 97.04(17) . . ?
O2 Co1 O13 92.66(18) 2_654 . ?
O11 Co1 O13 90.63(16) 7 . ?
O1 Co1 O5 88.93(18) . . ?
O2 Co1 O5 83.54(19) 2_654 . ?
O11 Co1 O5 83.46(17) 7 . ?
O13 Co1 O5 173.06(12) . . ?
O1 Co1 N1 89.4(3) . . ?
O2 Co1 N1 178.2(3) 2_654 . ?
O11 Co1 N1 90.4(3) 7 . ?
O13 Co1 N1 86.2(3) . . ?
O5 Co1 N1 97.4(3) . . ?
O3 Co2 O4 99.11(19) . 2_655 ?
O3 Co2 O7 85.13(18) . . ?
O4 Co2 O7 94.17(19) 2_655 . ?
O3 Co2 O14 97.30(16) . . ?
O4 Co2 O14 88.17(15) 2_655 . ?
O7 Co2 O14 176.33(19) . . ?
O3 Co2 N2 87.3(2) . . ?
O4 Co2 N2 173.5(2) 2_655 . ?
O7 Co2 N2 85.2(2) . . ?
O14 Co2 N2 92.13(18) . . ?
O3 Co2 O9 172.23(17) . . ?
O4 Co2 O9 82.14(18) 2_655 . ?
O7 Co2 O9 87.13(17) . . ?
O14 Co2 O9 90.40(16) . . ?
N2 Co2 O9 91.3(2) . . ?
C7 O1 Co1 133.6(5) . . ?
C7 O2 Co1 136.9(4) . 2_654 ?
C8 O3 Co2 127.1(4) . . ?
C8 O4 Co2 130.5(4) . 2_655 ?
C19 O5 Co1 129.1(4) . . ?
C19 O6 H6 109.5 . . ?
C20 O7 Co2 131.6(4) . . ?
C20 O8 H8 109.5 . . ?
C31 O9 Co2 123.2(4) . . ?
C32 O11 Co1 129.1(4) . 7 ?
Co1 O13 Co1 111.2(3) 2_654 . ?
Co1 O13 H13A 119.5 2_654 . ?
Co1 O13 H13A 105.8 . . ?
Co2 O14 Co2 107.6(3) . 2_655 ?
Co2 O14 H14A 96.1 . . ?
Co2 O14 H14A 121.3 2_655 . ?
C37 N1 C41 117.0(10) . . ?
C37 N1 Co1 118.9(8) . . ?
C41 N1 Co1 124.0(8) . . ?
C44 N2 C48 116.3(7) . . ?
C44 N2 Co2 120.1(5) . . ?
C48 N2 Co2 123.5(5) . . ?
C6 C1 C2 120.4(7) . . ?
C6 C1 C7 119.9(7) . . ?
C2 C1 C7 119.7(7) . . ?
C1 C2 C3 119.4(7) . . ?
C1 C2 H2 120.3 . . ?
C3 C2 H2 120.3 . . ?
C4 C3 C2 120.1(7) . . ?
C4 C3 C8 118.5(7) . . ?
C2 C3 C8 121.4(7) . . ?
C3 C4 C5 121.4(7) . . ?
C3 C4 H4 119.3 . . ?
C5 C4 H4 119.3 . . ?
C4 C5 C6 116.9(7) . . ?
C4 C5 C9 121.9(7) . . ?
C6 C5 C9 121.2(7) . . ?
C1 C6 C5 121.7(8) . . ?
C1 C6 H6A 119.2 . . ?
C5 C6 H6A 119.2 . . ?
O1 C7 O2 125.7(6) . . ?
O1 C7 C1 116.6(6) . . ?
O2 C7 C1 117.8(6) . . ?
O4 C8 O3 126.5(6) . . ?
O4 C8 C3 117.3(6) . . ?
O3 C8 C3 116.2(6) . . ?
C12 C9 C10 121.0(9) . . ?
C12 C9 C5 115.3(8) . . ?
C10 C9 C5 110.0(8) . . ?
C12 C9 C11 101.5(8) . . ?
C10 C9 C11 98.1(8) . . ?
C5 C9 C11 108.2(8) . . ?
C9 C10 H10A 109.5 . . ?
C9 C10 H10B 109.5 . . ?
H10A C10 H10B 109.5 . . ?
C9 C10 H10C 109.5 . . ?
H10A C10 H10C 109.5 . . ?
H10B C10 H10C 109.5 . . ?
C9 C11 H11A 109.5 . . ?
C9 C11 H11B 109.5 . . ?
H11A C11 H11B 109.5 . . ?
C9 C11 H11C 109.5 . . ?
H11A C11 H11C 109.5 . . ?
H11B C11 H11C 109.5 . . ?
C9 C12 H12A 109.5 . . ?
C9 C12 H12B 109.5 . . ?
H12A C12 H12B 109.5 . . ?
C9 C12 H12C 109.5 . . ?
H12A C12 H12C 109.5 . . ?
H12B C12 H12C 109.5 . . ?
C14 C13 C18 120.8(6) . . ?
C14 C13 C19 117.7(6) . . ?
C18 C13 C19 121.4(6) . . ?
C13 C14 C15 119.0(6) . . ?
C13 C14 H14 120.5 . . ?
C15 C14 H14 120.5 . . ?
C14 C15 C16 120.3(6) . . ?
C14 C15 C20 118.2(5) . . ?
C16 C15 C20 121.4(6) . . ?
C17 C16 C15 121.2(6) . . ?
C17 C16 H16 119.4 . . ?
C15 C16 H16 119.4 . . ?
C16 C17 C18 118.0(6) . . ?
C16 C17 C21 119.7(6) . . ?
C18 C17 C21 122.4(6) . . ?
C17 C18 C13 120.6(6) . . ?
C17 C18 H18 119.7 . . ?
C13 C18 H18 119.7 . . ?
O5 C19 O6 123.6(6) . . ?
O5 C19 C13 121.3(6) . . ?
O6 C19 C13 115.1(5) . . ?
O7 C20 O8 122.9(6) . . ?
O7 C20 C15 121.5(6) . . ?
O8 C20 C15 115.6(5) . . ?
C22 C21 C24 108.6(7) . . ?
C22 C21 C23 110.8(8) . . ?
C24 C21 C23 107.0(8) . . ?
C22 C21 C17 110.0(7) . . ?
C24 C21 C17 112.1(7) . . ?
C23 C21 C17 108.4(7) . . ?
C21 C22 H22A 109.5 . . ?
C21 C22 H22B 109.5 . . ?
H22A C22 H22B 109.5 . . ?
C21 C22 H22C 109.5 . . ?
H22A C22 H22C 109.5 . . ?
H22B C22 H22C 109.5 . . ?
C21 C23 H23A 109.5 . . ?
C21 C23 H23B 109.5 . . ?
H23A C23 H23B 109.5 . . ?
C21 C23 H23C 109.5 . . ?
H23A C23 H23C 109.5 . . ?
H23B C23 H23C 109.5 . . ?
C21 C24 H24A 109.5 . . ?
C21 C24 H24B 109.5 . . ?
H24A C24 H24B 109.5 . . ?
C21 C24 H24C 109.5 . . ?
H24A C24 H24C 109.5 . . ?
H24B C24 H24C 109.5 . . ?
C26 C25 C30 118.4(7) . . ?
C26 C25 C31 123.3(6) . . ?
C30 C25 C31 118.2(6) . . ?
C25 C26 C27 120.3(7) . . ?
C25 C26 H26 119.9 . . ?
C27 C26 H26 119.9 . . ?
C28 C27 C26 120.0(8) . . ?
C28 C27 C32 117.6(7) . . ?
C26 C27 C32 122.2(7) . . ?
C29 C28 C27 121.8(8) . . ?
C29 C28 H28 119.1 . . ?
C27 C28 H28 119.1 . . ?
C28 C29 C30 117.2(8) . . ?
C28 C29 C33 121.7(9) . . ?
C30 C29 C33 121.0(8) . . ?
C29 C30 C25 122.1(7) . . ?
C29 C30 H30 118.9 . . ?
C25 C30 H30 118.9 . . ?
O10 C31 O9 123.4(6) . . ?
O10 C31 C25 118.0(6) . . ?
O9 C31 C25 118.6(5) . . ?
O12 C32 O11 124.5(6) . . ?
O12 C32 C27 118.8(6) . . ?
O11 C32 C27 116.6(6) . . ?
C34 C33 C35 107.2(10) . . ?
C34 C33 C36 111.1(10) . . ?
C35 C33 C36 110.8(9) . . ?
C34 C33 C29 113.1(8) . . ?
C35 C33 C29 101.5(9) . . ?
C36 C33 C29 112.6(8) . . ?
C33 C34 H34A 109.5 . . ?
C33 C34 H34B 109.5 . . ?
H34A C34 H34B 109.5 . . ?
C33 C34 H34C 109.5 . . ?
H34A C34 H34C 109.5 . . ?
H34B C34 H34C 109.5 . . ?
C33 C35 H35A 109.5 . . ?
C33 C35 H35B 109.5 . . ?
H35A C35 H35B 109.5 . . ?
C33 C35 H35C 109.5 . . ?
H35A C35 H35C 109.5 . . ?
H35B C35 H35C 109.5 . . ?
C33 C36 H36A 109.5 . . ?
C33 C36 H36B 109.5 . . ?
H36A C36 H36B 109.5 . . ?
C33 C36 H36C 109.5 . . ?
H36A C36 H36C 109.5 . . ?
H36B C36 H36C 109.5 . . ?
N1 C37 C38 122.5(12) . . ?
N1 C37 H37 118.8 . . ?
C38 C37 H37 118.8 . . ?
C39 C38 C37 120.1(12) . . ?
C39 C38 H38 119.9 . . ?
C37 C38 H38 119.9 . . ?
C38 C39 C40 117.5(12) . . ?
C38 C39 C42 125.6(12) . . ?
C40 C39 C42 116.2(12) . . ?
C39 C40 C41 119.3(12) . . ?
C39 C40 H40 120.3 . . ?
C41 C40 H40 120.3 . . ?
N1 C41 C40 122.8(12) . . ?
N1 C41 H41 118.6 . . ?
C40 C41 H41 118.6 . . ?
C43 C42 C39 105.8(10) . . ?
C43 C42 H42A 110.6 . . ?
C39 C42 H42A 110.6 . . ?
C43 C42 H42B 110.6 . . ?
C39 C42 H42B 110.6 . . ?
H42A C42 H42B 108.7 . . ?
C42 C43 C42 122.1(15) . 2_655 ?
C42 C43 H43A 106.8 . . ?
C42 C43 H43A 106.8 2_655 . ?
C42 C43 H43B 106.8 . . ?
C42 C43 H43B 106.8 2_655 . ?
H43A C43 H43B 106.7 . . ?
N2 C44 C45 124.1(8) . . ?
N2 C44 H44 117.9 . . ?
C45 C44 H44 117.9 . . ?
C46 C45 C44 118.9(8) . . ?
C46 C45 H45 120.5 . . ?
C44 C45 H45 120.5 . . ?
C47 C46 C45 117.5(8) . . ?
C47 C46 C49 120.6(9) . . ?
C45 C46 C49 121.8(9) . . ?
C46 C47 C48 120.0(9) . . ?
C46 C47 H47 120.0 . . ?
C48 C47 H47 120.0 . . ?
N2 C48 C47 123.2(8) . . ?
N2 C48 H48 118.4 . . ?
C47 C48 H48 118.4 . . ?
C50 C49 C46 114.7(9) . . ?
C50 C49 H49A 108.6 . . ?
C46 C49 H49A 108.6 . . ?
C50 C49 H49B 108.6 . . ?
C46 C49 H49B 108.6 . . ?
H49A C49 H49B 107.6 . . ?
C49 C50 C49 115.3(14) . 2_654 ?
C49 C50 H50A 108.5 . . ?
C49 C50 H50A 108.5 2_654 . ?
C49 C50 H50B 108.5 . . ?
C49 C50 H50B 108.5 2_654 . ?
H50A C50 H50B 107.5 . . ?

loop_
_geom_bond_atom_site_label_1
_geom_bond_atom_site_label_2
_geom_bond_distance
_geom_bond_site_symmetry_2
_geom_bond_publ_flag
Co1 O1 2.008(5) . ?
Co1 O2 2.070(5) 2_654 ?
Co1 O11 2.103(4) 7 ?
Co1 O13 2.142(4) . ?
Co1 O5 2.175(4) . ?
Co1 N1 2.192(9) . ?
Co2 O3 2.025(5) . ?
Co2 O4 2.030(5) 2_655 ?
Co2 O7 2.152(4) . ?
Co2 O14 2.155(4) . ?
Co2 N2 2.166(6) . ?
Co2 O9 2.168(4) . ?
O1 C7 1.253(8) . ?
O2 C7 1.255(8) . ?
O2 Co1 2.070(5) 2_654 ?
O3 C8 1.268(8) . ?
O4 C8 1.244(8) . ?
O4 Co2 2.030(5) 2_655 ?
O5 C19 1.228(7) . ?
O6 C19 1.304(8) . ?
O6 H6 0.8200 . ?
O7 C20 1.222(7) . ?
O8 C20 1.315(8) . ?
O8 H8 0.8200 . ?
O9 C31 1.282(8) . ?
O10 C31 1.247(8) . ?
O11 C32 1.275(8) . ?
O11 Co1 2.103(4) 7 ?
O12 C32 1.233(8) . ?
O13 Co1 2.142(4) 2_654 ?
O13 H13A 0.8682 . ?
O14 Co2 2.155(4) 2_655 ?
O14 H14A 0.8708 . ?
N1 C37 1.316(14) . ?
N1 C41 1.326(14) . ?
N2 C44 1.330(10) . ?
N2 C48 1.338(10) . ?
C1 C6 1.372(11) . ?
C1 C2 1.380(11) . ?
C1 C7 1.516(10) . ?
C2 C3 1.385(10) . ?
C2 H2 0.9300 . ?
C3 C4 1.383(10) . ?
C3 C8 1.512(10) . ?
C4 C5 1.396(11) . ?
C4 H4 0.9300 . ?
C5 C6 1.402(11) . ?
C5 C9 1.521(11) . ?
C6 H6A 0.9300 . ?
C9 C12 1.452(13) . ?
C9 C10 1.489(14) . ?
C9 C11 1.592(14) . ?
C10 H10A 0.9600 . ?
C10 H10B 0.9600 . ?
C10 H10C 0.9600 . ?
C11 H11A 0.9600 . ?
C11 H11B 0.9600 . ?
C11 H11C 0.9600 . ?
C12 H12A 0.9600 . ?
C12 H12B 0.9600 . ?
C12 H12C 0.9600 . ?
C13 C14 1.378(9) . ?
C13 C18 1.398(9) . ?
C13 C19 1.496(9) . ?
C14 C15 1.383(9) . ?
C14 H14 0.9300 . ?
C15 C16 1.400(9) . ?
C15 C20 1.486(9) . ?
C16 C17 1.387(9) . ?
C16 H16 0.9300 . ?
C17 C18 1.396(9) . ?
C17 C21 1.546(9) . ?
C18 H18 0.9300 . ?
C21 C22 1.509(13) . ?
C21 C24 1.514(12) . ?
C21 C23 1.521(13) . ?
C22 H22A 0.9600 . ?
C22 H22B 0.9600 . ?
C22 H22C 0.9600 . ?
C23 H23A 0.9600 . ?
C23 H23B 0.9600 . ?
C23 H23C 0.9600 . ?
C24 H24A 0.9600 . ?
C24 H24B 0.9600 . ?
C24 H24C 0.9600 . ?
C25 C26 1.382(10) . ?
C25 C30 1.400(10) . ?
C25 C31 1.497(9) . ?
C26 C27 1.388(11) . ?
C26 H26 0.9300 . ?
C27 C28 1.382(12) . ?
C27 C32 1.502(10) . ?
C28 C29 1.376(12) . ?
C28 H28 0.9300 . ?
C29 C30 1.399(12) . ?
C29 C33 1.578(13) . ?
C30 H30 0.9300 . ?
C33 C34 1.444(14) . ?
C33 C35 1.459(16) . ?
C33 C36 1.543(15) . ?
C34 H34A 0.9600 . ?
C34 H34B 0.9600 . ?
C34 H34C 0.9600 . ?
C35 H35A 0.9600 . ?
C35 H35B 0.9600 . ?
C35 H35C 0.9600 . ?
C36 H36A 0.9600 . ?
C36 H36B 0.9600 . ?
C36 H36C 0.9600 . ?
C37 C38 1.410(16) . ?
C37 H37 0.9300 . ?
C38 C39 1.342(16) . ?
C38 H38 0.9300 . ?
C39 C40 1.362(16) . ?
C39 C42 1.529(16) . ?
C40 C41 1.404(15) . ?
C40 H40 0.9300 . ?
C41 H41 0.9300 . ?
C42 C43 1.491(14) . ?
C42 H42A 0.9700 . ?
C42 H42B 0.9700 . ?
C43 C42 1.491(14) 2_655 ?
C43 H43A 0.9700 . ?
C43 H43B 0.9700 . ?
C44 C45 1.387(12) . ?
C44 H44 0.9300 . ?
C45 C46 1.380(13) . ?
C45 H45 0.9300 . ?
C46 C47 1.373(13) . ?
C46 C49 1.538(13) . ?
C47 C48 1.385(12) . ?
C47 H47 0.9300 . ?
C48 H48 0.9300 . ?
C49 C50 1.487(14) . ?
C49 H49A 0.9700 . ?
C49 H49B 0.9700 . ?
C50 C49 1.487(14) 2_654 ?
C50 H50A 0.9700 . ?
C50 H50B 0.9700 . ?

loop_
_geom_hbond_atom_site_label_D
_geom_hbond_atom_site_label_H
_geom_hbond_atom_site_label_A
_geom_hbond_distance_DH
_geom_hbond_distance_HA
_geom_hbond_distance_DA
_geom_hbond_angle_DHA
_geom_hbond_site_symmetry_A
O6 H6 O11 0.82 1.90 2.634(7) 148.4 7
O8 H8 O9 0.82 1.77 2.584(6) 170.8 .
O13 H13A O12 0.87 1.77 2.585(6) 156.3 7
O14 H14A O10 0.87 1.73 2.585(6) 168.0 .
O14 H14A O9 0.87 2.64 3.067(4) 111.6 .

loop_
_geom_torsion_atom_site_label_1
_geom_torsion_atom_site_label_2
_geom_torsion_atom_site_label_3
_geom_torsion_atom_site_label_4
_geom_torsion
_geom_torsion_site_symmetry_1
_geom_torsion_site_symmetry_2
_geom_torsion_site_symmetry_3
_geom_torsion_site_symmetry_4
_geom_torsion_publ_flag
O2 Co1 O1 C7 -63.6(7) 2_654 . . . ?
O13 Co1 O1 C7 29.4(7) . . . . ?
O5 Co1 O1 C7 -147.1(7) . . . . ?
N1 Co1 O1 C7 115.5(7) . . . . ?
O4 Co2 O3 C8 -103.9(5) 2_655 . . . ?
O7 Co2 O3 C8 162.6(5) . . . . ?
O14 Co2 O3 C8 -14.6(5) . . . . ?
N2 Co2 O3 C8 77.2(5) . . . . ?
O1 Co1 O5 C19 140.0(6) . . . . ?
O2 Co1 O5 C19 47.7(6) 2_654 . . . ?
O11 Co1 O5 C19 -41.1(6) 7 . . . ?
N1 Co1 O5 C19 -130.7(6) . . . . ?
O3 Co2 O7 C20 -159.1(6) . . . . ?
O4 Co2 O7 C20 102.1(6) 2_655 . . . ?
N2 Co2 O7 C20 -71.4(6) . . . . ?
O9 Co2 O7 C20 20.2(6) . . . . ?
O4 Co2 O9 C31 59.0(5) 2_655 . . . ?
O7 Co2 O9 C31 153.6(5) . . . . ?
O14 Co2 O9 C31 -29.1(5) . . . . ?
N2 Co2 O9 C31 -121.2(5) . . . . ?
O1 Co1 O13 Co1 -46.55(16) . . . 2_654 ?
O2 Co1 O13 Co1 45.97(15) 2_654 . . 2_654 ?
O11 Co1 O13 Co1 134.16(14) 7 . . 2_654 ?
N1 Co1 O13 Co1 -135.5(3) . . . 2_654 ?
O3 Co2 O14 Co2 -39.55(14) . . . 2_655 ?
O4 Co2 O14 Co2 59.41(13) 2_655 . . 2_655 ?
N2 Co2 O14 Co2 -127.11(17) . . . 2_655 ?
O9 Co2 O14 Co2 141.53(13) . . . 2_655 ?
O1 Co1 N1 C37 -31.6(9) . . . . ?
O11 Co1 N1 C37 156.1(9) 7 . . . ?
O13 Co1 N1 C37 65.5(9) . . . . ?
O5 Co1 N1 C37 -120.5(9) . . . . ?
O1 Co1 N1 C41 152.0(10) . . . . ?
O11 Co1 N1 C41 -20.3(10) 7 . . . ?
O13 Co1 N1 C41 -110.9(10) . . . . ?
O5 Co1 N1 C41 63.1(10) . . . . ?
O3 Co2 N2 C44 41.8(6) . . . . ?
O7 Co2 N2 C44 -43.6(6) . . . . ?
O14 Co2 N2 C44 139.0(6) . . . . ?
O9 Co2 N2 C44 -130.6(6) . . . . ?
O3 Co2 N2 C48 -142.1(6) . . . . ?
O7 Co2 N2 C48 132.5(6) . . . . ?
O14 Co2 N2 C48 -44.9(6) . . . . ?
O9 Co2 N2 C48 45.5(6) . . . . ?
C6 C1 C2 C3 -2.1(14) . . . . ?
C7 C1 C2 C3 176.6(8) . . . . ?
C1 C2 C3 C4 0.5(14) . . . . ?
C1 C2 C3 C8 -179.8(8) . . . . ?
C2 C3 C4 C5 2.6(14) . . . . ?
C8 C3 C4 C5 -177.0(8) . . . . ?
C3 C4 C5 C6 -4.0(14) . . . . ?
C3 C4 C5 C9 176.1(9) . . . . ?
C2 C1 C6 C5 0.6(14) . . . . ?
C7 C1 C6 C5 -178.1(8) . . . . ?
C4 C5 C6 C1 2.4(14) . . . . ?
C9 C5 C6 C1 -177.7(9) . . . . ?
Co1 O1 C7 O2 -11.3(11) . . . . ?
Co1 O1 C7 C1 168.2(5) . . . . ?
Co1 O2 C7 O1 14.9(12) 2_654 . . . ?
Co1 O2 C7 C1 -164.6(6) 2_654 . . . ?
C6 C1 C7 O1 -175.3(8) . . . . ?
C2 C1 C7 O1 6.0(11) . . . . ?
C6 C1 C7 O2 4.3(12) . . . . ?
C2 C1 C7 O2 -174.4(8) . . . . ?
Co2 O4 C8 O3 2.8(10) 2_655 . . . ?
Co2 O4 C8 C3 -178.6(5) 2_655 . . . ?
Co2 O3 C8 O4 41.2(9) . . . . ?
Co2 O3 C8 C3 -137.4(5) . . . . ?
C4 C3 C8 O4 -27.1(11) . . . . ?
C2 C3 C8 O4 153.3(8) . . . . ?
C4 C3 C8 O3 151.7(8) . . . . ?
C2 C3 C8 O3 -28.0(11) . . . . ?
C4 C5 C9 C12 13.8(14) . . . . ?
C6 C5 C9 C12 -166.1(10) . . . . ?
C4 C5 C9 C10 -127.3(10) . . . . ?
C6 C5 C9 C10 52.9(12) . . . . ?
C4 C5 C9 C11 126.6(10) . . . . ?
C6 C5 C9 C11 -53.3(12) . . . . ?
C18 C13 C14 C15 0.7(10) . . . . ?
C19 C13 C14 C15 -178.1(6) . . . . ?
C13 C14 C15 C16 -1.0(10) . . . . ?
C13 C14 C15 C20 177.1(6) . . . . ?
C14 C15 C16 C17 0.7(10) . . . . ?
C20 C15 C16 C17 -177.4(6) . . . . ?
C15 C16 C17 C18 0.0(10) . . . . ?
C15 C16 C17 C21 -179.9(7) . . . . ?
C16 C17 C18 C13 -0.4(10) . . . . ?
C21 C17 C18 C13 179.6(7) . . . . ?
C14 C13 C18 C17 0.0(10) . . . . ?
C19 C13 C18 C17 178.8(6) . . . . ?
Co1 O5 C19 O6 22.9(10) . . . . ?
Co1 O5 C19 C13 -157.6(5) . . . . ?
C14 C13 C19 O5 4.4(10) . . . . ?
C18 C13 C19 O5 -174.4(6) . . . . ?
C14 C13 C19 O6 -176.1(6) . . . . ?
C18 C13 C19 O6 5.1(9) . . . . ?
Co2 O7 C20 O8 -21.0(10) . . . . ?
Co2 O7 C20 C15 159.1(5) . . . . ?
C14 C15 C20 O7 -1.2(10) . . . . ?
C16 C15 C20 O7 176.9(6) . . . . ?
C14 C15 C20 O8 178.9(6) . . . . ?
C16 C15 C20 O8 -3.1(10) . . . . ?
C16 C17 C21 C22 53.5(10) . . . . ?
C18 C17 C21 C22 -126.5(8) . . . . ?
C16 C17 C21 C24 174.4(7) . . . . ?
C18 C17 C21 C24 -5.6(11) . . . . ?
C16 C17 C21 C23 -67.7(10) . . . . ?
C18 C17 C21 C23 112.3(8) . . . . ?
C30 C25 C26 C27 1.7(14) . . . . ?
C31 C25 C26 C27 178.2(8) . . . . ?
C25 C26 C27 C28 -1.8(15) . . . . ?
C25 C26 C27 C32 -178.1(8) . . . . ?
C26 C27 C28 C29 -1.4(17) . . . . ?
C32 C27 C28 C29 175.1(10) . . . . ?
C27 C28 C29 C30 4.4(17) . . . . ?
C27 C28 C29 C33 -173.1(10) . . . . ?
C28 C29 C30 C25 -4.4(16) . . . . ?
C33 C29 C30 C25 173.0(9) . . . . ?
C26 C25 C30 C29 1.5(14) . . . . ?
C31 C25 C30 C29 -175.2(9) . . . . ?
Co2 O9 C31 O10 32.6(9) . . . . ?
Co2 O9 C31 C25 -147.4(5) . . . . ?
C26 C25 C31 O10 -171.9(8) . . . . ?
C30 C25 C31 O10 4.5(11) . . . . ?
C26 C25 C31 O9 8.0(11) . . . . ?
C30 C25 C31 O9 -175.5(7) . . . . ?
Co1 O11 C32 O12 -0.9(11) 7 . . . ?
Co1 O11 C32 C27 179.8(5) 7 . . . ?
C28 C27 C32 O12 16.3(13) . . . . ?
C26 C27 C32 O12 -167.3(9) . . . . ?
C28 C27 C32 O11 -164.4(8) . . . . ?
C26 C27 C32 O11 12.0(13) . . . . ?
C28 C29 C33 C34 143.4(11) . . . . ?
C30 C29 C33 C34 -33.9(16) . . . . ?
C28 C29 C33 C35 -102.1(12) . . . . ?
C30 C29 C33 C35 80.6(12) . . . . ?
C28 C29 C33 C36 16.4(16) . . . . ?
C30 C29 C33 C36 -161.0(11) . . . . ?
C41 N1 C37 C38 1.9(19) . . . . ?
Co1 N1 C37 C38 -174.7(9) . . . . ?
N1 C37 C38 C39 5(2) . . . . ?
C37 C38 C39 C40 -10.0(19) . . . . ?
C37 C38 C39 C42 -180.0(12) . . . . ?
C38 C39 C40 C41 9.3(19) . . . . ?
C42 C39 C40 C41 -179.8(11) . . . . ?
C37 N1 C41 C40 -2.6(18) . . . . ?
Co1 N1 C41 C40 173.9(9) . . . . ?
C39 C40 C41 N1 -3(2) . . . . ?
C38 C39 C42 C43 72.5(16) . . . . ?
C40 C39 C42 C43 -97.7(12) . . . . ?
C39 C42 C43 C42 169.3(11) . . . 2_655 ?
C48 N2 C44 C45 -1.8(12) . . . . ?
Co2 N2 C44 C45 174.6(7) . . . . ?
N2 C44 C45 C46 0.8(14) . . . . ?
C44 C45 C46 C47 0.2(14) . . . . ?
C44 C45 C46 C49 -175.6(9) . . . . ?
C45 C46 C47 C48 0.0(14) . . . . ?
C49 C46 C47 C48 175.9(9) . . . . ?
C44 N2 C48 C47 2.0(12) . . . . ?
Co2 N2 C48 C47 -174.2(7) . . . . ?
C46 C47 C48 N2 -1.2(14) . . . . ?
C47 C46 C49 C50 67.4(13) . . . . ?
C45 C46 C49 C50 -116.9(12) . . . . ?
C46 C49 C50 C49 72.7(8) . . . 2_654 ?
